data_4317185
loop_
_publ_author_name
'Liang Deng'
'Amit Majumdar'
'Wayne Lo'
'R. H. Holm'

_publ_contact_author_address
;Departemnt of Chemistry and Chemical Biology
12 Oxford Street
Cambridge, MA 02138
United States of America
;
_publ_contact_author_email holm@chemistry.harvard.edu
_publ_contact_author_name 'Prof. Richard H. Holm'
_publ_section_title
;
 Stabilization of 3:1 Site-Differentiated Cubane-Type Clusters in the
 [Fe4S4]1+ Core Oxidation State by Tertiary Phosphine Ligation: Synthesis,
 Core Structural Diversity, and S= 1/2 Ground States
;
_journal_name_full 'Inorganic Chemistry'
_journal_page_first 11118
_journal_page_last 11126
_journal_paper_doi 10.1021/ic101702b
_journal_volume 49
_journal_year 2010
_chemical_formula_moiety 'C34 H70 Fe4 O P3 S5'
_chemical_formula_sum 'C34 H70 Fe4 O P3 S5'
_chemical_formula_weight 971.56
_chemical_name_systematic
; 
 ? 
;
_space_group_IT_number 14
_symmetry_cell_setting monoclinic
_symmetry_space_group_name_Hall '-P 2yn'
_symmetry_space_group_name_H-M 'P 1 21/n 1'
_atom_sites_solution_hydrogens geom
_atom_sites_solution_primary direct
_atom_sites_solution_secondary difmap
_audit_creation_method SHELXL-97
_cell_angle_alpha 90.00
_cell_angle_beta 110.2380(10)
_cell_angle_gamma 90.00
_cell_formula_units_Z 4
_cell_length_a 19.3706(7)
_cell_length_b 11.2553(4)
_cell_length_c 21.7355(8)
_cell_measurement_reflns_used 34683
_cell_measurement_temperature 100(2)
_cell_measurement_theta_max 25.937
_cell_measurement_theta_min 2.18
_cell_volume 4446.3(3)
_computing_cell_refinement 'Bruker Saint v7.23A (Bruker, 2005)'
_computing_data_collection 'APEX SMART (Bruker, 2009)'
_computing_data_reduction 'Bruker Saint v7.23A (Bruker, 2005)'
_computing_molecular_graphics 'Bruker SHELXTL'
_computing_publication_material 'Bruker SHELXTL'
_computing_structure_refinement 'SHELXL-97 (Sheldrick, 1997)'
_computing_structure_solution 'SHELXS-97 (Sheldrick, 1997)'
_diffrn_ambient_temperature 100(2)
_diffrn_measured_fraction_theta_full 0.991
_diffrn_measured_fraction_theta_max 0.991
_diffrn_measurement_device_type 'CCD area detector'
_diffrn_measurement_method 'phi and omega scans'
_diffrn_radiation_monochromator graphite
_diffrn_radiation_source 'fine-focus sealed tube'
_diffrn_radiation_type MoK\a
_diffrn_radiation_wavelength 0.71073
_diffrn_reflns_av_R_equivalents 0.0415
_diffrn_reflns_av_sigmaI/netI 0.0190
_diffrn_reflns_limit_h_max 23
_diffrn_reflns_limit_h_min -23
_diffrn_reflns_limit_k_max 13
_diffrn_reflns_limit_k_min -13
_diffrn_reflns_limit_l_max 26
_diffrn_reflns_limit_l_min -26
_diffrn_reflns_number 95894
_diffrn_reflns_theta_full 25.97
_diffrn_reflns_theta_max 25.97
_diffrn_reflns_theta_min 1.74
_exptl_absorpt_coefficient_mu 1.648
_exptl_absorpt_correction_T_max 0.7577
_exptl_absorpt_correction_T_min 0.5628
_exptl_absorpt_correction_type multi-scan
_exptl_absorpt_process_details 'SADABS (Bruker, 2005)'
_exptl_crystal_colour Brown-black
_exptl_crystal_density_diffrn 1.451
_exptl_crystal_density_method 'not measured'
_exptl_crystal_description Block
_exptl_crystal_F_000 1883
_exptl_crystal_size_max 0.42
_exptl_crystal_size_mid 0.38
_exptl_crystal_size_min 0.19
_refine_diff_density_max 0.677
_refine_diff_density_min -0.317
_refine_diff_density_rms 0.066
_refine_ls_extinction_method none
_refine_ls_goodness_of_fit_ref 1.071
_refine_ls_hydrogen_treatment constr
_refine_ls_matrix_type full
_refine_ls_number_parameters 443
_refine_ls_number_reflns 8635
_refine_ls_number_restraints 0
_refine_ls_restrained_S_all 1.071
_refine_ls_R_factor_all 0.0351
_refine_ls_R_factor_gt 0.0287
_refine_ls_shift/su_max 0.002
_refine_ls_shift/su_mean 0.000
_refine_ls_structure_factor_coef Fsqd
_refine_ls_weighting_details 'calc w=1/[\s^2^(Fo^2^)+(0.0358P)^2^+4.4723P] where P=(Fo^2^+2Fc^2^)/3'
_refine_ls_weighting_scheme calc
_refine_ls_wR_factor_gt 0.0716
_refine_ls_wR_factor_ref 0.0759
_reflns_number_gt 7572
_reflns_number_total 8635
_reflns_threshold_expression >2sigma(I)
_cod_data_source_file ic101702b_si_001_06.cif
_cod_data_source_block '[Fe4S4(PPri3)3(SC6H4OMe)]'
_cod_depositor_comments
;
The following automatic conversions were performed:

'_symmetry_cell_setting' value 'Monoclinic' changed to 'monoclinic'
according to the built-in table from CIF Core dictionary named
'cif_core.dic' version 2.4.1 from 2010-06-29.

Automatic conversion script
Id: cif_fix_values 1646 2011-03-28 12:23:43Z adriana 
;
_cod_original_sg_symbol_H-M 'P 21/n'
_cod_database_code 4317185

loop_
_symmetry_equiv_pos_as_xyz
'x, y, z'
'-x+1/2, y+1/2, -z+1/2'
'-x, -y, -z'
'x-1/2, -y-1/2, z-1/2'

loop_
_atom_site_label
_atom_site_type_symbol
_atom_site_fract_x
_atom_site_fract_y
_atom_site_fract_z
_atom_site_U_iso_or_equiv
_atom_site_adp_type
_atom_site_occupancy
_atom_site_symmetry_multiplicity
_atom_site_calc_flag
_atom_site_refinement_flags
_atom_site_disorder_assembly
_atom_site_disorder_group
Fe1 Fe 0.768011(18) 0.43866(3) 1.025974(15) 0.01991(8) Uani 1 1 d . . .
Fe2 Fe 0.795938(17) 0.48881(3) 0.918317(15) 0.01903(8) Uani 1 1 d . . .
Fe3 Fe 0.748515(18) 0.65870(3) 0.979285(15) 0.02041(8) Uani 1 1 d . . .
Fe4 Fe 0.657260(17) 0.48453(3) 0.914240(16) 0.02022(8) Uani 1 1 d . . .
S1 S 0.82355(3) 0.34051(6) 1.12043(3) 0.02857(14) Uani 1 1 d . . .
S2 S 0.85734(3) 0.56887(5) 1.01820(3) 0.02227(12) Uani 1 1 d . . .
S3 S 0.71154(3) 0.62540(5) 0.86961(3) 0.02207(12) Uani 1 1 d . . .
S4 S 0.73038(3) 0.32712(5) 0.93196(3) 0.02088(12) Uani 1 1 d . . .
S5 S 0.66980(3) 0.55154(5) 1.01543(3) 0.02532(13) Uani 1 1 d . . .
P1 P 0.75256(3) 0.85463(5) 1.01689(3) 0.02137(13) Uani 1 1 d . . .
P2 P 0.87479(3) 0.39456(5) 0.86959(3) 0.02241(13) Uani 1 1 d . . .
P3 P 0.53434(3) 0.45535(6) 0.84780(3) 0.02822(14) Uani 1 1 d . . .
O1 O 0.59760(11) 0.03485(17) 1.16658(9) 0.0370(4) Uani 1 1 d . . .
C1 C 0.75551(14) 0.2502(2) 1.13327(12) 0.0279(5) Uani 1 1 d . . .
C2 C 0.76820(14) 0.2020(2) 1.19495(12) 0.0306(5) Uani 1 1 d . . .
H2 H 0.8131 0.2195 1.2293 0.037 Uiso 1 1 calc R . .
C3 C 0.71772(14) 0.1295(2) 1.20794(12) 0.0314(6) Uani 1 1 d . . .
H3 H 0.7282 0.0969 1.2505 0.038 Uiso 1 1 calc R . .
C4 C 0.65192(15) 0.1044(2) 1.15906(13) 0.0315(6) Uani 1 1 d . . .
C5 C 0.63793(15) 0.1512(2) 1.09746(13) 0.0314(6) Uani 1 1 d . . .
H5 H 0.5926 0.1342 1.0636 0.038 Uiso 1 1 calc R . .
C6 C 0.68889(14) 0.2225(2) 1.08452(12) 0.0302(5) Uani 1 1 d . . .
H6 H 0.6785 0.2534 1.0416 0.036 Uiso 1 1 calc R . .
C7 C 0.61232(19) -0.0124(3) 1.23057(15) 0.0448(7) Uani 1 1 d . . .
H7A H 0.6564 -0.0625 1.2424 0.067 Uiso 1 1 calc R . .
H7B H 0.5703 -0.0601 1.2313 0.067 Uiso 1 1 calc R . .
H7C H 0.6205 0.0529 1.2621 0.067 Uiso 1 1 calc R . .
C8 C 0.83547(14) 0.9311(2) 1.01430(12) 0.0276(5) Uani 1 1 d . . .
H8 H 0.8773 0.8944 1.0503 0.033 Uiso 1 1 calc R . .
C9 C 0.83825(16) 1.0626(2) 1.03090(14) 0.0364(6) Uani 1 1 d . . .
H9A H 0.8876 1.0935 1.0374 0.055 Uiso 1 1 calc R . .
H9B H 0.8270 1.0735 1.0711 0.055 Uiso 1 1 calc R . .
H9C H 0.8020 1.1055 0.9948 0.055 Uiso 1 1 calc R . .
C10 C 0.85251(16) 0.9090(2) 0.95199(14) 0.0379(6) Uani 1 1 d . . .
H10A H 0.8187 0.9555 0.9160 0.057 Uiso 1 1 calc R . .
H10B H 0.8465 0.8243 0.9409 0.057 Uiso 1 1 calc R . .
H10C H 0.9033 0.9330 0.9589 0.057 Uiso 1 1 calc R . .
C11 C 0.76495(14) 0.8655(2) 1.10511(12) 0.0286(5) Uani 1 1 d . . .
H11 H 0.7718 0.9512 1.1179 0.034 Uiso 1 1 calc R . .
C12 C 0.83349(18) 0.7993(4) 1.14541(14) 0.0635(11) Uani 1 1 d . . .
H12A H 0.8377 0.8003 1.1916 0.095 Uiso 1 1 calc R . .
H12B H 0.8768 0.8377 1.1406 0.095 Uiso 1 1 calc R . .
H12C H 0.8305 0.7169 1.1301 0.095 Uiso 1 1 calc R . .
C13 C 0.70073(17) 0.8189(3) 1.12227(14) 0.0412(7) Uani 1 1 d . . .
H13A H 0.6900 0.7370 1.1065 0.062 Uiso 1 1 calc R . .
H13B H 0.6574 0.8687 1.1014 0.062 Uiso 1 1 calc R . .
H13C H 0.7131 0.8207 1.1700 0.062 Uiso 1 1 calc R . .
C14 C 0.67233(14) 0.9471(2) 0.97167(12) 0.0283(5) Uani 1 1 d . . .
H14 H 0.6766 1.0252 0.9947 0.034 Uiso 1 1 calc R . .
C15 C 0.60042(15) 0.8885(3) 0.96847(16) 0.0470(7) Uani 1 1 d . . .
H15A H 0.5590 0.9336 0.9387 0.071 Uiso 1 1 calc R . .
H15B H 0.5969 0.8871 1.0124 0.071 Uiso 1 1 calc R . .
H15C H 0.5990 0.8070 0.9523 0.071 Uiso 1 1 calc R . .
C16 C 0.67067(16) 0.9695(3) 0.90242(13) 0.0381(6) Uani 1 1 d . . .
H16A H 0.6758 0.8939 0.8820 0.057 Uiso 1 1 calc R . .
H16B H 0.7114 1.0223 0.9036 0.057 Uiso 1 1 calc R . .
H16C H 0.6238 1.0069 0.8768 0.057 Uiso 1 1 calc R . .
C17 C 0.94997(14) 0.4919(2) 0.86621(12) 0.0286(5) Uani 1 1 d . . .
H17 H 0.9897 0.4858 0.9101 0.034 Uiso 1 1 calc R . .
C18 C 0.92595(15) 0.6210(2) 0.85814(13) 0.0357(6) Uani 1 1 d . . .
H18A H 0.9684 0.6717 0.8622 0.053 Uiso 1 1 calc R . .
H18B H 0.9056 0.6422 0.8922 0.053 Uiso 1 1 calc R . .
H18C H 0.8883 0.6324 0.8148 0.053 Uiso 1 1 calc R . .
C19 C 0.98536(16) 0.4589(3) 0.81595(14) 0.0417(7) Uani 1 1 d . . .
H19A H 0.9498 0.4709 0.7717 0.063 Uiso 1 1 calc R . .
H19B H 1.0005 0.3754 0.8216 0.063 Uiso 1 1 calc R . .
H19C H 1.0285 0.5093 0.8222 0.063 Uiso 1 1 calc R . .
C20 C 0.91785(13) 0.2620(2) 0.91745(13) 0.0291(5) Uani 1 1 d . . .
H20 H 0.8766 0.2087 0.9176 0.035 Uiso 1 1 calc R . .
C21 C 0.95925(14) 0.2938(2) 0.98834(13) 0.0333(6) Uani 1 1 d . . .
H21A H 0.9797 0.2215 1.0131 0.050 Uiso 1 1 calc R . .
H21B H 0.9256 0.3317 1.0072 0.050 Uiso 1 1 calc R . .
H21C H 0.9993 0.3488 0.9907 0.050 Uiso 1 1 calc R . .
C22 C 0.96601(17) 0.1896(3) 0.88924(16) 0.0454(7) Uani 1 1 d . . .
H22A H 1.0103 0.2352 0.8925 0.068 Uiso 1 1 calc R . .
H22B H 0.9386 0.1716 0.8431 0.068 Uiso 1 1 calc R . .
H22C H 0.9802 0.1153 0.9139 0.068 Uiso 1 1 calc R . .
C23 C 0.82659(14) 0.3379(2) 0.78611(12) 0.0304(5) Uani 1 1 d . . .
H23 H 0.8642 0.3082 0.7679 0.037 Uiso 1 1 calc R . .
C24 C 0.78405(15) 0.4369(3) 0.74267(12) 0.0379(6) Uani 1 1 d . . .
H24A H 0.7566 0.4052 0.6990 0.057 Uiso 1 1 calc R . .
H24B H 0.8183 0.4983 0.7390 0.057 Uiso 1 1 calc R . .
H24C H 0.7496 0.4715 0.7617 0.057 Uiso 1 1 calc R . .
C25 C 0.77613(15) 0.2354(3) 0.78738(14) 0.0378(6) Uani 1 1 d . . .
H25A H 0.7411 0.2615 0.8081 0.057 Uiso 1 1 calc R . .
H25B H 0.8055 0.1693 0.8124 0.057 Uiso 1 1 calc R . .
H25C H 0.7492 0.2094 0.7424 0.057 Uiso 1 1 calc R . .
C26 C 0.49409(15) 0.3260(3) 0.87378(19) 0.0490(8) Uani 1 1 d . . .
H26 H 0.4417 0.3184 0.8442 0.059 Uiso 1 1 calc R . .
C27 C 0.49530(17) 0.3448(3) 0.94299(19) 0.0606(10) Uani 1 1 d . . .
H27A H 0.4767 0.2735 0.9579 0.091 Uiso 1 1 calc R . .
H27B H 0.4641 0.4128 0.9440 0.091 Uiso 1 1 calc R . .
H27C H 0.5459 0.3604 0.9720 0.091 Uiso 1 1 calc R . .
C28 C 0.53437(19) 0.2127(3) 0.8690(3) 0.0772(14) Uani 1 1 d . . .
H28A H 0.5855 0.2177 0.8988 0.116 Uiso 1 1 calc R . .
H28B H 0.5333 0.2026 0.8239 0.116 Uiso 1 1 calc R . .
H28C H 0.5103 0.1447 0.8812 0.116 Uiso 1 1 calc R . .
C29 C 0.47511(13) 0.5804(2) 0.85263(13) 0.0314(6) Uani 1 1 d . . .
H29 H 0.4878 0.5980 0.9004 0.038 Uiso 1 1 calc R . .
C30 C 0.49440(16) 0.6916(3) 0.82249(17) 0.0459(7) Uani 1 1 d . . .
H30A H 0.4769 0.6834 0.7747 0.069 Uiso 1 1 calc R . .
H30B H 0.5479 0.7026 0.8389 0.069 Uiso 1 1 calc R . .
H30C H 0.4709 0.7607 0.8344 0.069 Uiso 1 1 calc R . .
C31 C 0.39225(14) 0.5567(3) 0.82604(15) 0.0387(6) Uani 1 1 d . . .
H31A H 0.3659 0.6275 0.8322 0.058 Uiso 1 1 calc R . .
H31B H 0.3809 0.4896 0.8497 0.058 Uiso 1 1 calc R . .
H31C H 0.3768 0.5376 0.7792 0.058 Uiso 1 1 calc R . .
C32 C 0.52312(17) 0.4434(3) 0.75936(15) 0.0508(8) Uani 1 1 d . . .
H32 H 0.5187 0.5267 0.7424 0.061 Uiso 1 1 calc R . .
C33 C 0.45396(18) 0.3793(5) 0.71689(19) 0.0839(15) Uani 1 1 d . . .
H33A H 0.4504 0.3834 0.6709 0.126 Uiso 1 1 calc R . .
H33B H 0.4107 0.4172 0.7220 0.126 Uiso 1 1 calc R . .
H33C H 0.4562 0.2959 0.7305 0.126 Uiso 1 1 calc R . .
C34 C 0.58913(18) 0.3924(4) 0.74914(17) 0.0593(10) Uani 1 1 d . . .
H34A H 0.5953 0.3095 0.7638 0.089 Uiso 1 1 calc R . .
H34B H 0.6328 0.4381 0.7744 0.089 Uiso 1 1 calc R . .
H34C H 0.5828 0.3959 0.7025 0.089 Uiso 1 1 calc R . .

loop_
_atom_site_aniso_label
_atom_site_aniso_U_11
_atom_site_aniso_U_22
_atom_site_aniso_U_33
_atom_site_aniso_U_23
_atom_site_aniso_U_13
_atom_site_aniso_U_12
Fe1 0.02309(17) 0.01953(16) 0.01889(16) 0.00035(12) 0.00952(13) -0.00055(12)
Fe2 0.01850(16) 0.02086(16) 0.01947(16) -0.00021(12) 0.00878(13) 0.00069(12)
Fe3 0.02203(17) 0.01803(16) 0.02303(17) -0.00069(12) 0.01015(13) -0.00001(12)
Fe4 0.01739(16) 0.02049(16) 0.02352(17) -0.00100(12) 0.00803(13) 0.00025(12)
S1 0.0312(3) 0.0316(3) 0.0198(3) 0.0046(2) 0.0049(2) -0.0068(3)
S2 0.0193(3) 0.0244(3) 0.0226(3) -0.0007(2) 0.0066(2) -0.0020(2)
S3 0.0234(3) 0.0223(3) 0.0212(3) 0.0022(2) 0.0087(2) 0.0014(2)
S4 0.0215(3) 0.0195(3) 0.0226(3) -0.0009(2) 0.0089(2) 0.0002(2)
S5 0.0283(3) 0.0238(3) 0.0304(3) -0.0033(2) 0.0185(3) -0.0013(2)
P1 0.0247(3) 0.0194(3) 0.0219(3) -0.0008(2) 0.0105(2) -0.0001(2)
P2 0.0193(3) 0.0268(3) 0.0235(3) -0.0016(2) 0.0103(2) 0.0007(2)
P3 0.0189(3) 0.0288(3) 0.0354(3) -0.0073(3) 0.0073(3) -0.0011(2)
O1 0.0429(11) 0.0347(10) 0.0419(11) 0.0039(8) 0.0255(9) -0.0047(8)
C1 0.0350(14) 0.0261(12) 0.0245(12) 0.0000(10) 0.0129(10) 0.0005(10)
C2 0.0329(14) 0.0322(13) 0.0272(13) 0.0009(10) 0.0110(11) 0.0019(11)
C3 0.0391(15) 0.0307(13) 0.0284(13) 0.0046(10) 0.0168(11) 0.0048(11)
C4 0.0389(15) 0.0250(12) 0.0399(14) 0.0008(11) 0.0256(12) 0.0018(11)
C5 0.0354(14) 0.0289(13) 0.0312(13) -0.0029(10) 0.0134(11) -0.0009(11)
C6 0.0385(14) 0.0267(12) 0.0268(12) 0.0016(10) 0.0131(11) -0.0020(11)
C7 0.064(2) 0.0420(16) 0.0430(16) 0.0016(13) 0.0369(16) -0.0067(14)
C8 0.0261(12) 0.0244(12) 0.0327(13) 0.0013(10) 0.0109(10) -0.0027(10)
C9 0.0418(16) 0.0266(13) 0.0426(15) -0.0018(11) 0.0171(13) -0.0085(11)
C10 0.0396(15) 0.0327(14) 0.0517(17) 0.0008(12) 0.0287(14) -0.0025(12)
C11 0.0358(14) 0.0293(13) 0.0229(12) -0.0068(10) 0.0131(10) -0.0027(10)
C12 0.0471(19) 0.120(3) 0.0190(14) 0.0022(17) 0.0066(13) 0.024(2)
C13 0.0495(17) 0.0496(17) 0.0317(14) -0.0051(12) 0.0233(13) -0.0089(14)
C14 0.0297(13) 0.0261(12) 0.0290(13) 0.0001(10) 0.0099(10) 0.0053(10)
C15 0.0278(15) 0.0576(19) 0.0512(18) 0.0132(15) 0.0080(13) 0.0014(13)
C16 0.0416(16) 0.0385(15) 0.0346(14) 0.0073(12) 0.0136(12) 0.0114(12)
C17 0.0227(12) 0.0372(14) 0.0280(12) 0.0020(10) 0.0113(10) -0.0033(10)
C18 0.0337(14) 0.0371(14) 0.0360(14) 0.0063(12) 0.0120(12) -0.0065(12)
C19 0.0328(15) 0.0585(19) 0.0417(16) 0.0029(14) 0.0229(13) -0.0037(13)
C20 0.0253(12) 0.0262(12) 0.0393(14) 0.0023(10) 0.0157(11) 0.0045(10)
C21 0.0270(13) 0.0338(14) 0.0383(14) 0.0114(11) 0.0103(11) 0.0021(11)
C22 0.0432(17) 0.0416(16) 0.0572(19) 0.0062(14) 0.0248(15) 0.0180(13)
C23 0.0273(13) 0.0406(15) 0.0260(12) -0.0089(11) 0.0125(10) -0.0001(11)
C24 0.0359(15) 0.0541(18) 0.0226(13) -0.0021(12) 0.0090(11) 0.0008(13)
C25 0.0356(15) 0.0435(16) 0.0366(15) -0.0154(12) 0.0156(12) -0.0071(12)
C26 0.0209(14) 0.0323(15) 0.090(3) 0.0024(15) 0.0141(15) -0.0052(11)
C27 0.0309(16) 0.063(2) 0.091(3) 0.039(2) 0.0249(17) -0.0001(15)
C28 0.0392(18) 0.0271(16) 0.158(4) -0.001(2) 0.026(2) -0.0045(14)
C29 0.0222(12) 0.0345(14) 0.0351(14) -0.0015(11) 0.0070(11) 0.0058(10)
C30 0.0319(15) 0.0354(15) 0.066(2) 0.0048(14) 0.0108(14) 0.0052(12)
C31 0.0232(13) 0.0448(16) 0.0463(16) -0.0004(13) 0.0099(12) 0.0051(11)
C32 0.0402(17) 0.068(2) 0.0392(16) -0.0205(15) 0.0075(14) -0.0006(15)
C33 0.0349(19) 0.148(4) 0.064(2) -0.061(3) 0.0106(17) -0.009(2)
C34 0.0430(18) 0.090(3) 0.0483(19) -0.0345(19) 0.0205(15) -0.0177(18)

loop_
_atom_type_symbol
_atom_type_description
_atom_type_scat_dispersion_real
_atom_type_scat_dispersion_imag
_atom_type_scat_source
C C 0.0033 0.0016 'International Tables Vol C Tables 4.2.6.8 and 6.1.1.4'
H H 0.0000 0.0000 'International Tables Vol C Tables 4.2.6.8 and 6.1.1.4'
O O 0.0106 0.0060 'International Tables Vol C Tables 4.2.6.8 and 6.1.1.4'
S S 0.1246 0.1234 'International Tables Vol C Tables 4.2.6.8 and 6.1.1.4'
Fe Fe 0.3463 0.8444 'International Tables Vol C Tables 4.2.6.8 and 6.1.1.4'
P P 0.1023 0.0942 'International Tables Vol C Tables 4.2.6.8 and 6.1.1.4'

loop_
_geom_angle_atom_site_label_1
_geom_angle_atom_site_label_2
_geom_angle_atom_site_label_3
_geom_angle
_geom_angle_site_symmetry_1
_geom_angle_site_symmetry_3
_geom_angle_publ_flag
S5 Fe1 S1 119.63(3) . . ?
S5 Fe1 S4 102.90(2) . . ?
S1 Fe1 S4 116.66(3) . . ?
S5 Fe1 S2 105.30(2) . . ?
S1 Fe1 S2 104.10(2) . . ?
S4 Fe1 S2 107.25(2) . . ?
S5 Fe1 Fe2 102.48(2) . . ?
S1 Fe1 Fe2 137.23(2) . . ?
S4 Fe1 Fe2 54.972(17) . . ?
S2 Fe1 Fe2 54.048(17) . . ?
S5 Fe1 Fe3 54.977(18) . . ?
S1 Fe1 Fe3 140.08(2) . . ?
S4 Fe1 Fe3 102.179(19) . . ?
S2 Fe1 Fe3 52.632(17) . . ?
Fe2 Fe1 Fe3 60.456(12) . . ?
S5 Fe1 Fe4 53.837(18) . . ?
S1 Fe1 Fe4 154.51(2) . . ?
S4 Fe1 Fe4 52.315(17) . . ?
S2 Fe1 Fe4 101.314(19) . . ?
Fe2 Fe1 Fe4 59.993(12) . . ?
Fe3 Fe1 Fe4 60.629(12) . . ?
S3 Fe2 S2 103.67(2) . . ?
S3 Fe2 S4 105.11(2) . . ?
S2 Fe2 S4 108.74(2) . . ?
S3 Fe2 P2 124.96(2) . . ?
S2 Fe2 P2 113.37(2) . . ?
S4 Fe2 P2 99.93(2) . . ?
S3 Fe2 Fe1 103.138(19) . . ?
S2 Fe2 Fe1 55.743(17) . . ?
S4 Fe2 Fe1 54.815(17) . . ?
P2 Fe2 Fe1 131.09(2) . . ?
S3 Fe2 Fe4 55.201(17) . . ?
S2 Fe2 Fe4 103.192(19) . . ?
S4 Fe2 Fe4 52.563(17) . . ?
P2 Fe2 Fe4 140.50(2) . . ?
Fe1 Fe2 Fe4 60.706(12) . . ?
S3 Fe2 Fe3 54.432(17) . . ?
S2 Fe2 Fe3 52.855(17) . . ?
S4 Fe2 Fe3 101.732(19) . . ?
P2 Fe2 Fe3 157.39(2) . . ?
Fe1 Fe2 Fe3 60.047(12) . . ?
Fe4 Fe2 Fe3 60.732(12) . . ?
S2 Fe3 S3 103.74(2) . . ?
S2 Fe3 S5 106.65(3) . . ?
S3 Fe3 S5 105.55(2) . . ?
S2 Fe3 P1 112.46(2) . . ?
S3 Fe3 P1 118.80(2) . . ?
S5 Fe3 P1 108.81(2) . . ?
S2 Fe3 Fe1 55.911(18) . . ?
S3 Fe3 Fe1 101.475(19) . . ?
S5 Fe3 Fe1 53.109(18) . . ?
P1 Fe3 Fe1 139.61(2) . . ?
S2 Fe3 Fe2 54.442(17) . . ?
S3 Fe3 Fe2 52.921(17) . . ?
S5 Fe3 Fe2 100.25(2) . . ?
P1 Fe3 Fe2 150.81(2) . . ?
Fe1 Fe3 Fe2 59.498(12) . . ?
S2 Fe3 Fe4 103.45(2) . . ?
S3 Fe3 Fe4 54.315(17) . . ?
S5 Fe3 Fe4 53.200(18) . . ?
P1 Fe3 Fe4 143.66(2) . . ?
Fe1 Fe3 Fe4 60.105(12) . . ?
Fe2 Fe3 Fe4 59.507(12) . . ?
S4 Fe4 S5 104.52(2) . . ?
S4 Fe4 S3 105.48(2) . . ?
S5 Fe4 S3 105.69(2) . . ?
S4 Fe4 P3 116.56(3) . . ?
S5 Fe4 P3 113.05(3) . . ?
S3 Fe4 P3 110.67(3) . . ?
S4 Fe4 Fe2 55.323(17) . . ?
S5 Fe4 Fe2 101.22(2) . . ?
S3 Fe4 Fe2 52.831(17) . . ?
P3 Fe4 Fe2 145.44(2) . . ?
S4 Fe4 Fe1 54.890(17) . . ?
S5 Fe4 Fe1 52.985(18) . . ?
S3 Fe4 Fe1 100.148(19) . . ?
P3 Fe4 Fe1 149.03(2) . . ?
Fe2 Fe4 Fe1 59.301(12) . . ?
S4 Fe4 Fe3 103.11(2) . . ?
S5 Fe4 Fe3 54.183(18) . . ?
S3 Fe4 Fe3 53.477(17) . . ?
P3 Fe4 Fe3 140.30(2) . . ?
Fe2 Fe4 Fe3 59.761(12) . . ?
Fe1 Fe4 Fe3 59.266(12) . . ?
C1 S1 Fe1 106.26(9) . . ?
Fe3 S2 Fe2 72.70(2) . . ?
Fe3 S2 Fe1 71.46(2) . . ?
Fe2 S2 Fe1 70.209(19) . . ?
Fe2 S3 Fe3 72.65(2) . . ?
Fe2 S3 Fe4 71.97(2) . . ?
Fe3 S3 Fe4 72.21(2) . . ?
Fe4 S4 Fe1 72.79(2) . . ?
Fe4 S4 Fe2 72.11(2) . . ?
Fe1 S4 Fe2 70.213(19) . . ?
Fe1 S5 Fe4 73.18(2) . . ?
Fe1 S5 Fe3 71.91(2) . . ?
Fe4 S5 Fe3 72.62(2) . . ?
C8 P1 C14 107.64(12) . . ?
C8 P1 C11 101.47(11) . . ?
C14 P1 C11 107.31(11) . . ?
C8 P1 Fe3 110.71(8) . . ?
C14 P1 Fe3 115.12(8) . . ?
C11 P1 Fe3 113.57(8) . . ?
C23 P2 C17 107.72(12) . . ?
C23 P2 C20 104.58(12) . . ?
C17 P2 C20 107.06(12) . . ?
C23 P2 Fe2 113.98(8) . . ?
C17 P2 Fe2 112.90(8) . . ?
C20 P2 Fe2 110.06(8) . . ?
C26 P3 C29 104.46(13) . . ?
C26 P3 C32 110.53(17) . . ?
C29 P3 C32 105.16(14) . . ?
C26 P3 Fe4 111.84(10) . . ?
C29 P3 Fe4 112.23(9) . . ?
C32 P3 Fe4 112.16(10) . . ?
C4 O1 C7 115.4(2) . . ?
C2 C1 C6 117.1(2) . . ?
C2 C1 S1 119.1(2) . . ?
C6 C1 S1 123.77(19) . . ?
C3 C2 C1 122.0(2) . . ?
C3 C2 H2 119.0 . . ?
C1 C2 H2 119.0 . . ?
C2 C3 C4 119.8(2) . . ?
C2 C3 H3 120.1 . . ?
C4 C3 H3 120.1 . . ?
O1 C4 C5 115.8(2) . . ?
O1 C4 C3 124.8(2) . . ?
C5 C4 C3 119.3(2) . . ?
C6 C5 C4 120.6(2) . . ?
C6 C5 H5 119.7 . . ?
C4 C5 H5 119.7 . . ?
C5 C6 C1 121.1(2) . . ?
C5 C6 H6 119.4 . . ?
C1 C6 H6 119.4 . . ?
O1 C7 H7A 109.5 . . ?
O1 C7 H7B 109.5 . . ?
H7A C7 H7B 109.5 . . ?
O1 C7 H7C 109.5 . . ?
H7A C7 H7C 109.5 . . ?
H7B C7 H7C 109.5 . . ?
C9 C8 C10 111.7(2) . . ?
C9 C8 P1 114.06(18) . . ?
C10 C8 P1 114.30(18) . . ?
C9 C8 H8 105.2 . . ?
C10 C8 H8 105.2 . . ?
P1 C8 H8 105.2 . . ?
C8 C9 H9A 109.5 . . ?
C8 C9 H9B 109.5 . . ?
H9A C9 H9B 109.5 . . ?
C8 C9 H9C 109.5 . . ?
H9A C9 H9C 109.5 . . ?
H9B C9 H9C 109.5 . . ?
C8 C10 H10A 109.5 . . ?
C8 C10 H10B 109.5 . . ?
H10A C10 H10B 109.5 . . ?
C8 C10 H10C 109.5 . . ?
H10A C10 H10C 109.5 . . ?
H10B C10 H10C 109.5 . . ?
C12 C11 C13 108.6(3) . . ?
C12 C11 P1 109.93(18) . . ?
C13 C11 P1 114.19(18) . . ?
C12 C11 H11 108.0 . . ?
C13 C11 H11 108.0 . . ?
P1 C11 H11 108.0 . . ?
C11 C12 H12A 109.5 . . ?
C11 C12 H12B 109.5 . . ?
H12A C12 H12B 109.5 . . ?
C11 C12 H12C 109.5 . . ?
H12A C12 H12C 109.5 . . ?
H12B C12 H12C 109.5 . . ?
C11 C13 H13A 109.5 . . ?
C11 C13 H13B 109.5 . . ?
H13A C13 H13B 109.5 . . ?
C11 C13 H13C 109.5 . . ?
H13A C13 H13C 109.5 . . ?
H13B C13 H13C 109.5 . . ?
C16 C14 C15 108.8(2) . . ?
C16 C14 P1 110.33(17) . . ?
C15 C14 P1 111.64(18) . . ?
C16 C14 H14 108.7 . . ?
C15 C14 H14 108.7 . . ?
P1 C14 H14 108.7 . . ?
C14 C15 H15A 109.5 . . ?
C14 C15 H15B 109.5 . . ?
H15A C15 H15B 109.5 . . ?
C14 C15 H15C 109.5 . . ?
H15A C15 H15C 109.5 . . ?
H15B C15 H15C 109.5 . . ?
C14 C16 H16A 109.5 . . ?
C14 C16 H16B 109.5 . . ?
H16A C16 H16B 109.5 . . ?
C14 C16 H16C 109.5 . . ?
H16A C16 H16C 109.5 . . ?
H16B C16 H16C 109.5 . . ?
C18 C17 C19 110.3(2) . . ?
C18 C17 P2 111.01(17) . . ?
C19 C17 P2 116.22(19) . . ?
C18 C17 H17 106.2 . . ?
C19 C17 H17 106.2 . . ?
P2 C17 H17 106.2 . . ?
C17 C18 H18A 109.5 . . ?
C17 C18 H18B 109.5 . . ?
H18A C18 H18B 109.5 . . ?
C17 C18 H18C 109.5 . . ?
H18A C18 H18C 109.5 . . ?
H18B C18 H18C 109.5 . . ?
C17 C19 H19A 109.5 . . ?
C17 C19 H19B 109.5 . . ?
H19A C19 H19B 109.5 . . ?
C17 C19 H19C 109.5 . . ?
H19A C19 H19C 109.5 . . ?
H19B C19 H19C 109.5 . . ?
C21 C20 C22 110.8(2) . . ?
C21 C20 P2 111.11(17) . . ?
C22 C20 P2 115.31(19) . . ?
C21 C20 H20 106.3 . . ?
C22 C20 H20 106.3 . . ?
P2 C20 H20 106.3 . . ?
C20 C21 H21A 109.5 . . ?
C20 C21 H21B 109.5 . . ?
H21A C21 H21B 109.5 . . ?
C20 C21 H21C 109.5 . . ?
H21A C21 H21C 109.5 . . ?
H21B C21 H21C 109.5 . . ?
C20 C22 H22A 109.5 . . ?
C20 C22 H22B 109.5 . . ?
H22A C22 H22B 109.5 . . ?
C20 C22 H22C 109.5 . . ?
H22A C22 H22C 109.5 . . ?
H22B C22 H22C 109.5 . . ?
C24 C23 C25 110.9(2) . . ?
C24 C23 P2 110.00(18) . . ?
C25 C23 P2 110.79(18) . . ?
C24 C23 H23 108.4 . . ?
C25 C23 H23 108.4 . . ?
P2 C23 H23 108.4 . . ?
C23 C24 H24A 109.5 . . ?
C23 C24 H24B 109.5 . . ?
H24A C24 H24B 109.5 . . ?
C23 C24 H24C 109.5 . . ?
H24A C24 H24C 109.5 . . ?
H24B C24 H24C 109.5 . . ?
C23 C25 H25A 109.5 . . ?
C23 C25 H25B 109.5 . . ?
H25A C25 H25B 109.5 . . ?
C23 C25 H25C 109.5 . . ?
H25A C25 H25C 109.5 . . ?
H25B C25 H25C 109.5 . . ?
C27 C26 C28 110.8(3) . . ?
C27 C26 P3 109.5(2) . . ?
C28 C26 P3 111.3(2) . . ?
C27 C26 H26 108.4 . . ?
C28 C26 H26 108.4 . . ?
P3 C26 H26 108.4 . . ?
C26 C27 H27A 109.5 . . ?
C26 C27 H27B 109.5 . . ?
H27A C27 H27B 109.5 . . ?
C26 C27 H27C 109.5 . . ?
H27A C27 H27C 109.5 . . ?
H27B C27 H27C 109.5 . . ?
C26 C28 H28A 109.5 . . ?
C26 C28 H28B 109.5 . . ?
H28A C28 H28B 109.5 . . ?
C26 C28 H28C 109.5 . . ?
H28A C28 H28C 109.5 . . ?
H28B C28 H28C 109.5 . . ?
C30 C29 C31 111.3(2) . . ?
C30 C29 P3 110.76(19) . . ?
C31 C29 P3 115.98(19) . . ?
C30 C29 H29 106.0 . . ?
C31 C29 H29 106.0 . . ?
P3 C29 H29 106.0 . . ?
C29 C30 H30A 109.5 . . ?
C29 C30 H30B 109.5 . . ?
H30A C30 H30B 109.5 . . ?
C29 C30 H30C 109.5 . . ?
H30A C30 H30C 109.5 . . ?
H30B C30 H30C 109.5 . . ?
C29 C31 H31A 109.5 . . ?
C29 C31 H31B 109.5 . . ?
H31A C31 H31B 109.5 . . ?
C29 C31 H31C 109.5 . . ?
H31A C31 H31C 109.5 . . ?
H31B C31 H31C 109.5 . . ?
C34 C32 C33 110.4(3) . . ?
C34 C32 P3 112.5(2) . . ?
C33 C32 P3 115.1(3) . . ?
C34 C32 H32 106.0 . . ?
C33 C32 H32 106.0 . . ?
P3 C32 H32 106.0 . . ?
C32 C33 H33A 109.5 . . ?
C32 C33 H33B 109.5 . . ?
H33A C33 H33B 109.5 . . ?
C32 C33 H33C 109.5 . . ?
H33A C33 H33C 109.5 . . ?
H33B C33 H33C 109.5 . . ?
C32 C34 H34A 109.5 . . ?
C32 C34 H34B 109.5 . . ?
H34A C34 H34B 109.5 . . ?
C32 C34 H34C 109.5 . . ?
H34A C34 H34C 109.5 . . ?
H34B C34 H34C 109.5 . . ?

loop_
_geom_bond_atom_site_label_1
_geom_bond_atom_site_label_2
_geom_bond_distance
_geom_bond_site_symmetry_2
_geom_bond_publ_flag
Fe1 S5 2.2325(7) . ?
Fe1 S1 2.2505(7) . ?
Fe1 S4 2.2919(6) . ?
Fe1 S2 2.3178(6) . ?
Fe1 Fe2 2.6387(4) . ?
Fe1 Fe3 2.6534(4) . ?
Fe1 Fe4 2.6763(5) . ?
Fe2 S3 2.2269(6) . ?
Fe2 S2 2.2701(6) . ?
Fe2 S4 2.2963(6) . ?
Fe2 P2 2.3874(6) . ?
Fe2 Fe4 2.6574(5) . ?
Fe2 Fe3 2.6643(4) . ?
Fe3 S2 2.2243(7) . ?
Fe3 S3 2.2705(6) . ?
Fe3 S5 2.2859(7) . ?
Fe3 P1 2.3437(7) . ?
Fe3 Fe4 2.6902(5) . ?
Fe4 S4 2.2172(6) . ?
Fe4 S5 2.2573(7) . ?
Fe4 S3 2.2949(6) . ?
Fe4 P3 2.3417(7) . ?
S1 C1 1.761(3) . ?
P1 C8 1.840(2) . ?
P1 C14 1.846(2) . ?
P1 C11 1.853(2) . ?
P2 C23 1.843(2) . ?
P2 C17 1.844(3) . ?
P2 C20 1.844(3) . ?
P3 C26 1.830(3) . ?
P3 C29 1.842(3) . ?
P3 C32 1.863(3) . ?
O1 C4 1.366(3) . ?
O1 C7 1.423(3) . ?
C1 C2 1.387(3) . ?
C1 C6 1.393(4) . ?
C2 C3 1.376(4) . ?
C2 H2 0.9500 . ?
C3 C4 1.377(4) . ?
C3 H3 0.9500 . ?
C4 C5 1.376(4) . ?
C5 C6 1.375(4) . ?
C5 H5 0.9500 . ?
C6 H6 0.9500 . ?
C7 H7A 0.9800 . ?
C7 H7B 0.9800 . ?
C7 H7C 0.9800 . ?
C8 C9 1.520(3) . ?
C8 C10 1.521(4) . ?
C8 H8 1.0000 . ?
C9 H9A 0.9800 . ?
C9 H9B 0.9800 . ?
C9 H9C 0.9800 . ?
C10 H10A 0.9800 . ?
C10 H10B 0.9800 . ?
C10 H10C 0.9800 . ?
C11 C12 1.510(4) . ?
C11 C13 1.511(4) . ?
C11 H11 1.0000 . ?
C12 H12A 0.9800 . ?
C12 H12B 0.9800 . ?
C12 H12C 0.9800 . ?
C13 H13A 0.9800 . ?
C13 H13B 0.9800 . ?
C13 H13C 0.9800 . ?
C14 C16 1.516(4) . ?
C14 C15 1.521(4) . ?
C14 H14 1.0000 . ?
C15 H15A 0.9800 . ?
C15 H15B 0.9800 . ?
C15 H15C 0.9800 . ?
C16 H16A 0.9800 . ?
C16 H16B 0.9800 . ?
C16 H16C 0.9800 . ?
C17 C18 1.518(4) . ?
C17 C19 1.523(4) . ?
C17 H17 1.0000 . ?
C18 H18A 0.9800 . ?
C18 H18B 0.9800 . ?
C18 H18C 0.9800 . ?
C19 H19A 0.9800 . ?
C19 H19B 0.9800 . ?
C19 H19C 0.9800 . ?
C20 C21 1.513(4) . ?
C20 C22 1.519(4) . ?
C20 H20 1.0000 . ?
C21 H21A 0.9800 . ?
C21 H21B 0.9800 . ?
C21 H21C 0.9800 . ?
C22 H22A 0.9800 . ?
C22 H22B 0.9800 . ?
C22 H22C 0.9800 . ?
C23 C24 1.508(4) . ?
C23 C25 1.518(4) . ?
C23 H23 1.0000 . ?
C24 H24A 0.9800 . ?
C24 H24B 0.9800 . ?
C24 H24C 0.9800 . ?
C25 H25A 0.9800 . ?
C25 H25B 0.9800 . ?
C25 H25C 0.9800 . ?
C26 C27 1.511(5) . ?
C26 C28 1.517(4) . ?
C26 H26 1.0000 . ?
C27 H27A 0.9800 . ?
C27 H27B 0.9800 . ?
C27 H27C 0.9800 . ?
C28 H28A 0.9800 . ?
C28 H28B 0.9800 . ?
C28 H28C 0.9800 . ?
C29 C30 1.518(4) . ?
C29 C31 1.530(4) . ?
C29 H29 1.0000 . ?
C30 H30A 0.9800 . ?
C30 H30B 0.9800 . ?
C30 H30C 0.9800 . ?
C31 H31A 0.9800 . ?
C31 H31B 0.9800 . ?
C31 H31C 0.9800 . ?
C32 C34 1.487(4) . ?
C32 C33 1.521(5) . ?
C32 H32 1.0000 . ?
C33 H33A 0.9800 . ?
C33 H33B 0.9800 . ?
C33 H33C 0.9800 . ?
C34 H34A 0.9800 . ?
C34 H34B 0.9800 . ?
C34 H34C 0.9800 . ?

loop_
_geom_torsion_atom_site_label_1
_geom_torsion_atom_site_label_2
_geom_torsion_atom_site_label_3
_geom_torsion_atom_site_label_4
_geom_torsion
_geom_torsion_site_symmetry_1
_geom_torsion_site_symmetry_2
_geom_torsion_site_symmetry_3
_geom_torsion_site_symmetry_4
_geom_torsion_publ_flag
S5 Fe1 Fe2 S3 2.25(3) . . . . ?
S1 Fe1 Fe2 S3 -167.80(3) . . . . ?
S4 Fe1 Fe2 S3 99.38(3) . . . . ?
S2 Fe1 Fe2 S3 -97.73(3) . . . . ?
Fe3 Fe1 Fe2 S3 -34.523(19) . . . . ?
Fe4 Fe1 Fe2 S3 36.590(19) . . . . ?
S5 Fe1 Fe2 S2 99.98(3) . . . . ?
S1 Fe1 Fe2 S2 -70.07(4) . . . . ?
S4 Fe1 Fe2 S2 -162.89(3) . . . . ?
Fe3 Fe1 Fe2 S2 63.21(2) . . . . ?
Fe4 Fe1 Fe2 S2 134.32(2) . . . . ?
S5 Fe1 Fe2 S4 -97.13(3) . . . . ?
S1 Fe1 Fe2 S4 92.82(4) . . . . ?
S2 Fe1 Fe2 S4 162.89(3) . . . . ?
Fe3 Fe1 Fe2 S4 -133.90(2) . . . . ?
Fe4 Fe1 Fe2 S4 -62.79(2) . . . . ?
S5 Fe1 Fe2 P2 -167.56(3) . . . . ?
S1 Fe1 Fe2 P2 22.39(5) . . . . ?
S4 Fe1 Fe2 P2 -70.43(3) . . . . ?
S2 Fe1 Fe2 P2 92.46(3) . . . . ?
Fe3 Fe1 Fe2 P2 155.67(3) . . . . ?
Fe4 Fe1 Fe2 P2 -133.22(3) . . . . ?
S5 Fe1 Fe2 Fe4 -34.343(19) . . . . ?
S1 Fe1 Fe2 Fe4 155.61(3) . . . . ?
S4 Fe1 Fe2 Fe4 62.79(2) . . . . ?
S2 Fe1 Fe2 Fe4 -134.32(2) . . . . ?
Fe3 Fe1 Fe2 Fe4 -71.114(13) . . . . ?
S5 Fe1 Fe2 Fe3 36.77(2) . . . . ?
S1 Fe1 Fe2 Fe3 -133.28(3) . . . . ?
S4 Fe1 Fe2 Fe3 133.90(2) . . . . ?
S2 Fe1 Fe2 Fe3 -63.21(2) . . . . ?
Fe4 Fe1 Fe2 Fe3 71.114(13) . . . . ?
S5 Fe1 Fe3 S2 160.14(3) . . . . ?
S1 Fe1 Fe3 S2 64.21(4) . . . . ?
S4 Fe1 Fe3 S2 -102.53(3) . . . . ?
Fe2 Fe1 Fe3 S2 -65.40(2) . . . . ?
Fe4 Fe1 Fe3 S2 -135.48(2) . . . . ?
S5 Fe1 Fe3 S3 -100.93(3) . . . . ?
S1 Fe1 Fe3 S3 163.14(4) . . . . ?
S4 Fe1 Fe3 S3 -3.60(3) . . . . ?
S2 Fe1 Fe3 S3 98.93(3) . . . . ?
Fe2 Fe1 Fe3 S3 33.528(19) . . . . ?
Fe4 Fe1 Fe3 S3 -36.555(19) . . . . ?
S1 Fe1 Fe3 S5 -95.93(4) . . . . ?
S4 Fe1 Fe3 S5 97.33(3) . . . . ?
S2 Fe1 Fe3 S5 -160.14(3) . . . . ?
Fe2 Fe1 Fe3 S5 134.46(2) . . . . ?
Fe4 Fe1 Fe3 S5 64.38(2) . . . . ?
S5 Fe1 Fe3 P1 74.93(4) . . . . ?
S1 Fe1 Fe3 P1 -21.00(5) . . . . ?
S4 Fe1 Fe3 P1 172.26(3) . . . . ?
S2 Fe1 Fe3 P1 -85.21(4) . . . . ?
Fe2 Fe1 Fe3 P1 -150.61(3) . . . . ?
Fe4 Fe1 Fe3 P1 139.30(3) . . . . ?
S5 Fe1 Fe3 Fe2 -134.46(2) . . . . ?
S1 Fe1 Fe3 Fe2 129.61(4) . . . . ?
S4 Fe1 Fe3 Fe2 -37.129(18) . . . . ?
S2 Fe1 Fe3 Fe2 65.40(2) . . . . ?
Fe4 Fe1 Fe3 Fe2 -70.084(13) . . . . ?
S5 Fe1 Fe3 Fe4 -64.38(2) . . . . ?
S1 Fe1 Fe3 Fe4 -160.31(4) . . . . ?
S4 Fe1 Fe3 Fe4 32.954(18) . . . . ?
S2 Fe1 Fe3 Fe4 135.48(2) . . . . ?
Fe2 Fe1 Fe3 Fe4 70.084(13) . . . . ?
S3 Fe2 Fe3 S2 -154.97(3) . . . . ?
S4 Fe2 Fe3 S2 104.73(3) . . . . ?
P2 Fe2 Fe3 S2 -58.36(6) . . . . ?
Fe1 Fe2 Fe3 S2 67.76(2) . . . . ?
Fe4 Fe2 Fe3 S2 138.83(2) . . . . ?
S2 Fe2 Fe3 S3 154.97(3) . . . . ?
S4 Fe2 Fe3 S3 -100.30(3) . . . . ?
P2 Fe2 Fe3 S3 96.61(6) . . . . ?
Fe1 Fe2 Fe3 S3 -137.27(2) . . . . ?
Fe4 Fe2 Fe3 S3 -66.20(2) . . . . ?
S3 Fe2 Fe3 S5 101.82(3) . . . . ?
S2 Fe2 Fe3 S5 -103.21(3) . . . . ?
S4 Fe2 Fe3 S5 1.52(3) . . . . ?
P2 Fe2 Fe3 S5 -161.58(5) . . . . ?
Fe1 Fe2 Fe3 S5 -35.46(2) . . . . ?
Fe4 Fe2 Fe3 S5 35.61(2) . . . . ?
S3 Fe2 Fe3 P1 -83.42(5) . . . . ?
S2 Fe2 Fe3 P1 71.54(5) . . . . ?
S4 Fe2 Fe3 P1 176.28(4) . . . . ?
P2 Fe2 Fe3 P1 13.18(8) . . . . ?
Fe1 Fe2 Fe3 P1 139.30(5) . . . . ?
Fe4 Fe2 Fe3 P1 -149.63(5) . . . . ?
S3 Fe2 Fe3 Fe1 137.27(2) . . . . ?
S2 Fe2 Fe3 Fe1 -67.76(2) . . . . ?
S4 Fe2 Fe3 Fe1 36.974(18) . . . . ?
P2 Fe2 Fe3 Fe1 -126.12(6) . . . . ?
Fe4 Fe2 Fe3 Fe1 71.071(13) . . . . ?
S3 Fe2 Fe3 Fe4 66.20(2) . . . . ?
S2 Fe2 Fe3 Fe4 -138.83(2) . . . . ?
S4 Fe2 Fe3 Fe4 -34.097(18) . . . . ?
P2 Fe2 Fe3 Fe4 162.81(6) . . . . ?
Fe1 Fe2 Fe3 Fe4 -71.071(13) . . . . ?
S3 Fe2 Fe4 S4 158.72(3) . . . . ?
S2 Fe2 Fe4 S4 -103.66(3) . . . . ?
P2 Fe2 Fe4 S4 54.02(4) . . . . ?
Fe1 Fe2 Fe4 S4 -66.26(2) . . . . ?
Fe3 Fe2 Fe4 S4 -136.27(2) . . . . ?
S3 Fe2 Fe4 S5 -101.28(3) . . . . ?
S2 Fe2 Fe4 S5 -3.66(3) . . . . ?
S4 Fe2 Fe4 S5 100.00(3) . . . . ?
P2 Fe2 Fe4 S5 154.02(3) . . . . ?
Fe1 Fe2 Fe4 S5 33.738(19) . . . . ?
Fe3 Fe2 Fe4 S5 -36.272(19) . . . . ?
S2 Fe2 Fe4 S3 97.62(3) . . . . ?
S4 Fe2 Fe4 S3 -158.72(3) . . . . ?
P2 Fe2 Fe4 S3 -104.70(4) . . . . ?
Fe1 Fe2 Fe4 S3 135.02(2) . . . . ?
Fe3 Fe2 Fe4 S3 65.01(2) . . . . ?
S3 Fe2 Fe4 P3 71.35(4) . . . . ?
S2 Fe2 Fe4 P3 168.97(4) . . . . ?
S4 Fe2 Fe4 P3 -87.37(4) . . . . ?
P2 Fe2 Fe4 P3 -33.35(6) . . . . ?
Fe1 Fe2 Fe4 P3 -153.63(4) . . . . ?
Fe3 Fe2 Fe4 P3 136.36(4) . . . . ?
S3 Fe2 Fe4 Fe1 -135.02(2) . . . . ?
S2 Fe2 Fe4 Fe1 -37.397(19) . . . . ?
S4 Fe2 Fe4 Fe1 66.26(2) . . . . ?
P2 Fe2 Fe4 Fe1 120.28(3) . . . . ?
Fe3 Fe2 Fe4 Fe1 -70.010(13) . . . . ?
S3 Fe2 Fe4 Fe3 -65.01(2) . . . . ?
S2 Fe2 Fe4 Fe3 32.613(19) . . . . ?
S4 Fe2 Fe4 Fe3 136.27(2) . . . . ?
P2 Fe2 Fe4 Fe3 -169.71(3) . . . . ?
Fe1 Fe2 Fe4 Fe3 70.010(13) . . . . ?
S5 Fe1 Fe4 S4 -156.06(3) . . . . ?
S1 Fe1 Fe4 S4 -72.38(6) . . . . ?
S2 Fe1 Fe4 S4 103.16(3) . . . . ?
Fe2 Fe1 Fe4 S4 66.96(2) . . . . ?
Fe3 Fe1 Fe4 S4 137.79(2) . . . . ?
S1 Fe1 Fe4 S5 83.69(6) . . . . ?
S4 Fe1 Fe4 S5 156.06(3) . . . . ?
S2 Fe1 Fe4 S5 -100.78(3) . . . . ?
Fe2 Fe1 Fe4 S5 -136.98(2) . . . . ?
Fe3 Fe1 Fe4 S5 -66.15(2) . . . . ?
S5 Fe1 Fe4 S3 102.07(3) . . . . ?
S1 Fe1 Fe4 S3 -174.24(5) . . . . ?
S4 Fe1 Fe4 S3 -101.86(3) . . . . ?
S2 Fe1 Fe4 S3 1.29(3) . . . . ?
Fe2 Fe1 Fe4 S3 -34.908(18) . . . . ?
Fe3 Fe1 Fe4 S3 35.922(18) . . . . ?
S5 Fe1 Fe4 P3 -72.33(5) . . . . ?
S1 Fe1 Fe4 P3 11.35(8) . . . . ?
S4 Fe1 Fe4 P3 83.73(5) . . . . ?
S2 Fe1 Fe4 P3 -173.11(4) . . . . ?
Fe2 Fe1 Fe4 P3 150.69(4) . . . . ?
Fe3 Fe1 Fe4 P3 -138.48(4) . . . . ?
S5 Fe1 Fe4 Fe2 136.98(2) . . . . ?
S1 Fe1 Fe4 Fe2 -139.33(6) . . . . ?
S4 Fe1 Fe4 Fe2 -66.96(2) . . . . ?
S2 Fe1 Fe4 Fe2 36.201(18) . . . . ?
Fe3 Fe1 Fe4 Fe2 70.829(13) . . . . ?
S5 Fe1 Fe4 Fe3 66.15(2) . . . . ?
S1 Fe1 Fe4 Fe3 149.84(6) . . . . ?
S4 Fe1 Fe4 Fe3 -137.79(2) . . . . ?
S2 Fe1 Fe4 Fe3 -34.629(18) . . . . ?
Fe2 Fe1 Fe4 Fe3 -70.829(13) . . . . ?
S2 Fe3 Fe4 S4 2.30(3) . . . . ?
S3 Fe3 Fe4 S4 99.70(3) . . . . ?
S5 Fe3 Fe4 S4 -98.59(3) . . . . ?
P1 Fe3 Fe4 S4 -168.88(3) . . . . ?
Fe1 Fe3 Fe4 S4 -34.358(19) . . . . ?
Fe2 Fe3 Fe4 S4 35.711(19) . . . . ?
S2 Fe3 Fe4 S5 100.89(3) . . . . ?
S3 Fe3 Fe4 S5 -161.70(3) . . . . ?
P1 Fe3 Fe4 S5 -70.28(4) . . . . ?
Fe1 Fe3 Fe4 S5 64.24(2) . . . . ?
Fe2 Fe3 Fe4 S5 134.30(2) . . . . ?
S2 Fe3 Fe4 S3 -97.40(3) . . . . ?
S5 Fe3 Fe4 S3 161.70(3) . . . . ?
P1 Fe3 Fe4 S3 91.42(4) . . . . ?
Fe1 Fe3 Fe4 S3 -134.06(2) . . . . ?
Fe2 Fe3 Fe4 S3 -63.99(2) . . . . ?
S2 Fe3 Fe4 P3 -175.61(4) . . . . ?
S3 Fe3 Fe4 P3 -78.21(4) . . . . ?
S5 Fe3 Fe4 P3 83.49(4) . . . . ?
P1 Fe3 Fe4 P3 13.21(5) . . . . ?
Fe1 Fe3 Fe4 P3 147.73(4) . . . . ?
Fe2 Fe3 Fe4 P3 -142.20(4) . . . . ?
S2 Fe3 Fe4 Fe2 -33.412(19) . . . . ?
S3 Fe3 Fe4 Fe2 63.99(2) . . . . ?
S5 Fe3 Fe4 Fe2 -134.30(2) . . . . ?
P1 Fe3 Fe4 Fe2 155.41(4) . . . . ?
Fe1 Fe3 Fe4 Fe2 -70.068(13) . . . . ?
S2 Fe3 Fe4 Fe1 36.656(19) . . . . ?
S3 Fe3 Fe4 Fe1 134.06(2) . . . . ?
S5 Fe3 Fe4 Fe1 -64.24(2) . . . . ?
P1 Fe3 Fe4 Fe1 -134.52(4) . . . . ?
Fe2 Fe3 Fe4 Fe1 70.068(13) . . . . ?
S5 Fe1 S1 C1 57.23(9) . . . . ?
S4 Fe1 S1 C1 -67.73(9) . . . . ?
S2 Fe1 S1 C1 174.35(9) . . . . ?
Fe2 Fe1 S1 C1 -133.96(9) . . . . ?
Fe3 Fe1 S1 C1 126.80(9) . . . . ?
Fe4 Fe1 S1 C1 -10.17(11) . . . . ?
S3 Fe3 S2 Fe2 -20.33(2) . . . . ?
S5 Fe3 S2 Fe2 90.84(2) . . . . ?
P1 Fe3 S2 Fe2 -149.96(2) . . . . ?
Fe1 Fe3 S2 Fe2 74.360(17) . . . . ?
Fe4 Fe3 S2 Fe2 35.680(18) . . . . ?
S3 Fe3 S2 Fe1 -94.69(2) . . . . ?
S5 Fe3 S2 Fe1 16.48(2) . . . . ?
P1 Fe3 S2 Fe1 135.68(2) . . . . ?
Fe2 Fe3 S2 Fe1 -74.360(17) . . . . ?
Fe4 Fe3 S2 Fe1 -38.680(18) . . . . ?
S3 Fe2 S2 Fe3 20.74(2) . . . . ?
S4 Fe2 S2 Fe3 -90.71(2) . . . . ?
P2 Fe2 S2 Fe3 159.11(2) . . . . ?
Fe1 Fe2 S2 Fe3 -76.000(18) . . . . ?
Fe4 Fe2 S2 Fe3 -36.146(19) . . . . ?
S3 Fe2 S2 Fe1 96.74(2) . . . . ?
S4 Fe2 S2 Fe1 -14.71(2) . . . . ?
P2 Fe2 S2 Fe1 -124.89(2) . . . . ?
Fe4 Fe2 S2 Fe1 39.854(18) . . . . ?
Fe3 Fe2 S2 Fe1 76.000(18) . . . . ?
S5 Fe1 S2 Fe3 -16.77(2) . . . . ?
S1 Fe1 S2 Fe3 -143.44(2) . . . . ?
S4 Fe1 S2 Fe3 92.34(2) . . . . ?
Fe2 Fe1 S2 Fe3 77.726(18) . . . . ?
Fe4 Fe1 S2 Fe3 38.543(18) . . . . ?
S5 Fe1 S2 Fe2 -94.49(2) . . . . ?
S1 Fe1 S2 Fe2 138.84(2) . . . . ?
S4 Fe1 S2 Fe2 14.61(2) . . . . ?
Fe3 Fe1 S2 Fe2 -77.726(18) . . . . ?
Fe4 Fe1 S2 Fe2 -39.183(18) . . . . ?
S2 Fe2 S3 Fe3 -20.31(2) . . . . ?
S4 Fe2 S3 Fe3 93.78(2) . . . . ?
P2 Fe2 S3 Fe3 -152.23(3) . . . . ?
Fe1 Fe2 S3 Fe3 37.134(19) . . . . ?
Fe4 Fe2 S3 Fe3 76.411(18) . . . . ?
S2 Fe2 S3 Fe4 -96.72(2) . . . . ?
S4 Fe2 S3 Fe4 17.36(2) . . . . ?
P2 Fe2 S3 Fe4 131.36(3) . . . . ?
Fe1 Fe2 S3 Fe4 -39.278(18) . . . . ?
Fe3 Fe2 S3 Fe4 -76.411(18) . . . . ?
S2 Fe3 S3 Fe2 20.75(2) . . . . ?
S5 Fe3 S3 Fe2 -91.22(2) . . . . ?
P1 Fe3 S3 Fe2 146.44(3) . . . . ?
Fe1 Fe3 S3 Fe2 -36.621(19) . . . . ?
Fe4 Fe3 S3 Fe2 -76.094(18) . . . . ?
S2 Fe3 S3 Fe4 96.85(2) . . . . ?
S5 Fe3 S3 Fe4 -15.12(2) . . . . ?
P1 Fe3 S3 Fe4 -137.47(3) . . . . ?
Fe1 Fe3 S3 Fe4 39.473(18) . . . . ?
Fe2 Fe3 S3 Fe4 76.094(18) . . . . ?
S4 Fe4 S3 Fe2 -18.04(2) . . . . ?
S5 Fe4 S3 Fe2 92.33(2) . . . . ?
P3 Fe4 S3 Fe2 -144.94(2) . . . . ?
Fe1 Fe4 S3 Fe2 38.134(18) . . . . ?
Fe3 Fe4 S3 Fe2 77.001(18) . . . . ?
S4 Fe4 S3 Fe3 -95.04(2) . . . . ?
S5 Fe4 S3 Fe3 15.33(2) . . . . ?
P3 Fe4 S3 Fe3 138.06(2) . . . . ?
Fe2 Fe4 S3 Fe3 -77.001(18) . . . . ?
Fe1 Fe4 S3 Fe3 -38.867(18) . . . . ?
S5 Fe4 S4 Fe1 -19.55(2) . . . . ?
S3 Fe4 S4 Fe1 91.65(2) . . . . ?
P3 Fe4 S4 Fe1 -145.12(3) . . . . ?
Fe2 Fe4 S4 Fe1 74.190(17) . . . . ?
Fe3 Fe4 S4 Fe1 36.369(18) . . . . ?
S5 Fe4 S4 Fe2 -93.74(2) . . . . ?
S3 Fe4 S4 Fe2 17.46(2) . . . . ?
P3 Fe4 S4 Fe2 140.69(3) . . . . ?
Fe1 Fe4 S4 Fe2 -74.190(17) . . . . ?
Fe3 Fe4 S4 Fe2 -37.820(18) . . . . ?
S5 Fe1 S4 Fe4 19.63(2) . . . . ?
S1 Fe1 S4 Fe4 152.68(3) . . . . ?
S2 Fe1 S4 Fe4 -91.13(2) . . . . ?
Fe2 Fe1 S4 Fe4 -76.687(18) . . . . ?
Fe3 Fe1 S4 Fe4 -36.799(19) . . . . ?
S5 Fe1 S4 Fe2 96.32(2) . . . . ?
S1 Fe1 S4 Fe2 -130.63(3) . . . . ?
S2 Fe1 S4 Fe2 -14.44(2) . . . . ?
Fe3 Fe1 S4 Fe2 39.887(18) . . . . ?
Fe4 Fe1 S4 Fe2 76.687(18) . . . . ?
S3 Fe2 S4 Fe4 -17.98(2) . . . . ?
S2 Fe2 S4 Fe4 92.51(2) . . . . ?
P2 Fe2 S4 Fe4 -148.50(2) . . . . ?
Fe1 Fe2 S4 Fe4 77.630(18) . . . . ?
Fe3 Fe2 S4 Fe4 38.016(18) . . . . ?
S3 Fe2 S4 Fe1 -95.61(2) . . . . ?
S2 Fe2 S4 Fe1 14.88(2) . . . . ?
P2 Fe2 S4 Fe1 133.87(2) . . . . ?
Fe4 Fe2 S4 Fe1 -77.630(18) . . . . ?
Fe3 Fe2 S4 Fe1 -39.614(18) . . . . ?
S1 Fe1 S5 Fe4 -150.52(3) . . . . ?
S4 Fe1 S5 Fe4 -19.23(2) . . . . ?
S2 Fe1 S5 Fe4 92.98(2) . . . . ?
Fe2 Fe1 S5 Fe4 37.237(19) . . . . ?
Fe3 Fe1 S5 Fe4 76.726(18) . . . . ?
S1 Fe1 S5 Fe3 132.75(3) . . . . ?
S4 Fe1 S5 Fe3 -95.96(2) . . . . ?
S2 Fe1 S5 Fe3 16.26(2) . . . . ?
Fe2 Fe1 S5 Fe3 -39.489(19) . . . . ?
Fe4 Fe1 S5 Fe3 -76.726(18) . . . . ?
S4 Fe4 S5 Fe1 20.05(2) . . . . ?
S3 Fe4 S5 Fe1 -91.00(2) . . . . ?
P3 Fe4 S5 Fe1 147.80(3) . . . . ?
Fe2 Fe4 S5 Fe1 -36.734(19) . . . . ?
Fe3 Fe4 S5 Fe1 -75.807(18) . . . . ?
S4 Fe4 S5 Fe3 95.86(2) . . . . ?
S3 Fe4 S5 Fe3 -15.19(2) . . . . ?
P3 Fe4 S5 Fe3 -136.39(3) . . . . ?
Fe2 Fe4 S5 Fe3 39.073(19) . . . . ?
Fe1 Fe4 S5 Fe3 75.807(18) . . . . ?
S2 Fe3 S5 Fe1 -17.08(2) . . . . ?
S3 Fe3 S5 Fe1 92.83(2) . . . . ?
P1 Fe3 S5 Fe1 -138.63(2) . . . . ?
Fe2 Fe3 S5 Fe1 38.676(19) . . . . ?
Fe4 Fe3 S5 Fe1 77.481(18) . . . . ?
S2 Fe3 S5 Fe4 -94.56(2) . . . . ?
S3 Fe3 S5 Fe4 15.35(2) . . . . ?
P1 Fe3 S5 Fe4 143.89(2) . . . . ?
Fe1 Fe3 S5 Fe4 -77.481(18) . . . . ?
Fe2 Fe3 S5 Fe4 -38.804(19) . . . . ?
S2 Fe3 P1 C8 42.89(9) . . . . ?
S3 Fe3 P1 C8 -78.48(9) . . . . ?
S5 Fe3 P1 C8 160.82(9) . . . . ?
Fe1 Fe3 P1 C8 106.15(9) . . . . ?
Fe2 Fe3 P1 C8 -13.73(10) . . . . ?
Fe4 Fe3 P1 C8 -146.40(9) . . . . ?
S2 Fe3 P1 C14 165.24(9) . . . . ?
S3 Fe3 P1 C14 43.86(9) . . . . ?
S5 Fe3 P1 C14 -76.83(9) . . . . ?
Fe1 Fe3 P1 C14 -131.50(9) . . . . ?
Fe2 Fe3 P1 C14 108.62(10) . . . . ?
Fe4 Fe3 P1 C14 -24.05(10) . . . . ?
S2 Fe3 P1 C11 -70.50(9) . . . . ?
S3 Fe3 P1 C11 168.13(9) . . . . ?
S5 Fe3 P1 C11 47.43(9) . . . . ?
Fe1 Fe3 P1 C11 -7.24(10) . . . . ?
Fe2 Fe3 P1 C11 -127.12(9) . . . . ?
Fe4 Fe3 P1 C11 100.21(9) . . . . ?
S3 Fe2 P2 C23 -48.05(10) . . . . ?
S2 Fe2 P2 C23 -176.09(10) . . . . ?
S4 Fe2 P2 C23 68.39(10) . . . . ?
Fe1 Fe2 P2 C23 119.81(10) . . . . ?
Fe4 Fe2 P2 C23 27.67(11) . . . . ?
Fe3 Fe2 P2 C23 -128.41(10) . . . . ?
S3 Fe2 P2 C17 75.28(9) . . . . ?
S2 Fe2 P2 C17 -52.76(9) . . . . ?
S4 Fe2 P2 C17 -168.28(9) . . . . ?
Fe1 Fe2 P2 C17 -116.86(9) . . . . ?
Fe4 Fe2 P2 C17 151.00(9) . . . . ?
Fe3 Fe2 P2 C17 -5.09(11) . . . . ?
S3 Fe2 P2 C20 -165.16(9) . . . . ?
S2 Fe2 P2 C20 66.81(9) . . . . ?
S4 Fe2 P2 C20 -48.72(9) . . . . ?
Fe1 Fe2 P2 C20 2.70(10) . . . . ?
Fe4 Fe2 P2 C20 -89.44(9) . . . . ?
Fe3 Fe2 P2 C20 114.48(10) . . . . ?
S4 Fe4 P3 C26 49.37(12) . . . . ?
S5 Fe4 P3 C26 -71.79(12) . . . . ?
S3 Fe4 P3 C26 169.87(12) . . . . ?
Fe2 Fe4 P3 C26 116.07(12) . . . . ?
Fe1 Fe4 P3 C26 -16.02(13) . . . . ?
Fe3 Fe4 P3 C26 -132.91(12) . . . . ?
S4 Fe4 P3 C29 166.40(10) . . . . ?
S5 Fe4 P3 C29 45.24(10) . . . . ?
S3 Fe4 P3 C29 -73.10(10) . . . . ?
Fe2 Fe4 P3 C29 -126.90(10) . . . . ?
Fe1 Fe4 P3 C29 101.01(10) . . . . ?
Fe3 Fe4 P3 C29 -15.87(11) . . . . ?
S4 Fe4 P3 C32 -75.47(13) . . . . ?
S5 Fe4 P3 C32 163.37(13) . . . . ?
S3 Fe4 P3 C32 45.03(13) . . . . ?
Fe2 Fe4 P3 C32 -8.77(14) . . . . ?
Fe1 Fe4 P3 C32 -140.86(13) . . . . ?
Fe3 Fe4 P3 C32 102.26(13) . . . . ?
Fe1 S1 C1 C2 -164.07(18) . . . . ?
Fe1 S1 C1 C6 16.6(2) . . . . ?
C6 C1 C2 C3 0.2(4) . . . . ?
S1 C1 C2 C3 -179.1(2) . . . . ?
C1 C2 C3 C4 -0.9(4) . . . . ?
C7 O1 C4 C5 -179.5(2) . . . . ?
C7 O1 C4 C3 0.5(4) . . . . ?
C2 C3 C4 O1 -179.2(2) . . . . ?
C2 C3 C4 C5 0.7(4) . . . . ?
O1 C4 C5 C6 180.0(2) . . . . ?
C3 C4 C5 C6 0.0(4) . . . . ?
C4 C5 C6 C1 -0.6(4) . . . . ?
C2 C1 C6 C5 0.5(4) . . . . ?
S1 C1 C6 C5 179.8(2) . . . . ?
C14 P1 C8 C9 47.1(2) . . . . ?
C11 P1 C8 C9 -65.4(2) . . . . ?
Fe3 P1 C8 C9 173.73(16) . . . . ?
C14 P1 C8 C10 -83.1(2) . . . . ?
C11 P1 C8 C10 164.39(19) . . . . ?
Fe3 P1 C8 C10 43.5(2) . . . . ?
C8 P1 C11 C12 -62.8(2) . . . . ?
C14 P1 C11 C12 -175.6(2) . . . . ?
Fe3 P1 C11 C12 56.0(2) . . . . ?
C8 P1 C11 C13 174.8(2) . . . . ?
C14 P1 C11 C13 62.1(2) . . . . ?
Fe3 P1 C11 C13 -66.3(2) . . . . ?
C8 P1 C14 C16 56.4(2) . . . . ?
C11 P1 C14 C16 164.92(19) . . . . ?
Fe3 P1 C14 C16 -67.6(2) . . . . ?
C8 P1 C14 C15 177.5(2) . . . . ?
C11 P1 C14 C15 -74.0(2) . . . . ?
Fe3 P1 C14 C15 53.5(2) . . . . ?
C23 P2 C17 C18 95.0(2) . . . . ?
C20 P2 C17 C18 -153.00(18) . . . . ?
Fe2 P2 C17 C18 -31.7(2) . . . . ?
C23 P2 C17 C19 -32.1(2) . . . . ?
C20 P2 C17 C19 79.9(2) . . . . ?
Fe2 P2 C17 C19 -158.79(18) . . . . ?
C23 P2 C20 C21 -179.20(17) . . . . ?
C17 P2 C20 C21 66.7(2) . . . . ?
Fe2 P2 C20 C21 -56.38(18) . . . . ?
C23 P2 C20 C22 53.7(2) . . . . ?
C17 P2 C20 C22 -60.4(2) . . . . ?
Fe2 P2 C20 C22 176.53(19) . . . . ?
C17 P2 C23 C24 -70.4(2) . . . . ?
C20 P2 C23 C24 175.90(18) . . . . ?
Fe2 P2 C23 C24 55.7(2) . . . . ?
C17 P2 C23 C25 166.59(18) . . . . ?
C20 P2 C23 C25 52.9(2) . . . . ?
Fe2 P2 C23 C25 -67.3(2) . . . . ?
C29 P3 C26 C27 -60.3(2) . . . . ?
C32 P3 C26 C27 -173.0(2) . . . . ?
Fe4 P3 C26 C27 61.3(2) . . . . ?
C29 P3 C26 C28 176.9(3) . . . . ?
C32 P3 C26 C28 64.2(3) . . . . ?
Fe4 P3 C26 C28 -61.5(3) . . . . ?
C26 P3 C29 C30 -171.3(2) . . . . ?
C32 P3 C29 C30 -54.8(2) . . . . ?
Fe4 P3 C29 C30 67.4(2) . . . . ?
C26 P3 C29 C31 -43.1(2) . . . . ?
C32 P3 C29 C31 73.3(2) . . . . ?
Fe4 P3 C29 C31 -164.51(18) . . . . ?
C26 P3 C32 C34 -95.6(3) . . . . ?
C29 P3 C32 C34 152.2(3) . . . . ?
Fe4 P3 C32 C34 29.9(3) . . . . ?
C26 P3 C32 C33 32.0(3) . . . . ?
C29 P3 C32 C33 -80.2(3) . . . . ?
Fe4 P3 C32 C33 157.6(3) . . . . ?
